data_2101633
loop_
_publ_author_name
'Jones, R.'
'Rattray, A. G. M.'
'Rettig, S. J.'
'Scheffer, J. R.'
'Trotter, J.'

_publ_section_title
;
 Structures and photochemistry of dibenzobarrelene monoamides
;
_journal_issue 6
_journal_name_full 'Acta Crystallographica Section B'
_journal_page_first 1007
_journal_page_last 1013
_journal_paper_doi 10.1107/S0108768196009056
_journal_volume 52
_journal_year 1996
_chemical_formula_moiety 'C31 H25 N O , (C H Cl3 )0.25 , (C6 H12 )0.25'
_chemical_formula_sum 'C32.75 H28.25 Cl0.75 N O'
_chemical_formula_weight 478.43
_space_group_IT_number 14
_symmetry_cell_setting monoclinic
_symmetry_space_group_name_Hall '-P 2yab'
_symmetry_space_group_name_H-M 'P 1 21/a 1'
_audit_creation_method 'by teXsan v1.7'
_cell_angle_alpha 90
_cell_angle_beta 99.79(2)
_cell_angle_gamma 90
_cell_formula_units_Z 8
_cell_length_a 10.228(3)
_cell_length_b 32.818(3)
_cell_length_c 15.529(3)
_cell_measurement_reflns_used 24
_cell_measurement_temperature 294
_cell_measurement_theta_max 24.2
_cell_measurement_theta_min 15.5
_cell_volume 5136.6(19)
_computing_cell_refinement 'MSC/AFC (Molecular Structure Corporation, 1988)'
_computing_data_collection 'MSC/AFC (Molecular Structure Corporation, 1988)'
_computing_data_reduction 'TEXSAN (Molecular Structure Corporation, 1993)'
_computing_publication_material 'TEXSAN (Molecular Structure Corporation, 1993)'
_computing_structure_refinement 'TEXSAN (Molecular Structure Corporation, 1993)'
_computing_structure_solution 'SIR92 (Altomare et al., 1993)'
_diffrn_ambient_temperature 294.2
_diffrn_measurement_device 'Rigaku AFC6S'
_diffrn_measurement_method \w-2\q
_diffrn_radiation_monochromator graphite
_diffrn_radiation_source 'X-ray tube'
_diffrn_radiation_type CuK\a
_diffrn_radiation_wavelength 1.5418
_diffrn_reflns_av_R_equivalents 0.0265
_diffrn_reflns_limit_h_max 12
_diffrn_reflns_limit_h_min 0
_diffrn_reflns_limit_k_max 41
_diffrn_reflns_limit_k_min 0
_diffrn_reflns_limit_l_max 19
_diffrn_reflns_limit_l_min -19
_diffrn_reflns_number 11174
_diffrn_reflns_reduction_process 'Lp corrections applied'
_diffrn_reflns_theta_max 77.69
_diffrn_reflns_theta_min 2.89
_diffrn_standards_decay_% 8.6
_diffrn_standards_interval_count 250
_diffrn_standards_number 3
_exptl_absorpt_coefficient_mu 1.265
_exptl_absorpt_correction_T_max 1.000
_exptl_absorpt_correction_T_min 0.754
_exptl_absorpt_correction_type
;
\y scans (North, Phillips & Mathews, 1968)
;
_exptl_crystal_colour colorless
_exptl_crystal_density_diffrn 1.237
_exptl_crystal_density_meas ?
_exptl_crystal_description plate
_exptl_crystal_F_000 2020.00
_exptl_crystal_size_max 0.45
_exptl_crystal_size_mid 0.20
_exptl_crystal_size_min 0.10
_refine_diff_density_max 0.31
_refine_diff_density_min -0.30
_refine_ls_extinction_coef 0.00000054(5)
_refine_ls_extinction_method 'Zachariasen (1967)'
_refine_ls_goodness_of_fit_obs 2.410
_refine_ls_hydrogen_treatment 'C-H riding'
_refine_ls_matrix_type full
_refine_ls_number_constraints 0
_refine_ls_number_parameters 649
_refine_ls_number_reflns 4319
_refine_ls_number_restraints 0
_refine_ls_R_factor_all 0.1737
_refine_ls_R_factor_obs 0.0471
_refine_ls_shift/esd_max 0.0660
_refine_ls_structure_factor_coef F
_refine_ls_weighting_details 'w = 1/[\s^2^(Fo)]'
_refine_ls_weighting_scheme calc
_refine_ls_wR_factor_all 0.0445
_refine_ls_wR_factor_obs 0.0411
_reflns_number_observed 4319
_reflns_number_total 10345
_reflns_observed_criterion >3.00\s(I)
_cod_data_source_file fg0004.cif
_cod_data_source_block 2L-Bz
_cod_depositor_comments
;
The following automatic conversions were performed:

'_refine_ls_weighting_scheme' value 'w = 1/[\s^2^(Fo)]' was changed
to 'calc'. New tag '_refine_ls_weighting_details' was created. The
value of the new tag was set to 'w = 1/[\s^2^(Fo)]'.

Automatic conversion script
Id: cif_fix_values 3143 2015-03-26 13:38:13Z robertas 
;
_cod_original_cell_volume 5137.0(10)
_cod_original_sg_symbol_H-M 'P 21/a'
_cod_original_formula_sum 'C32.75 H28.25 Cl0.75 N O '
_cod_database_code 2101633
_cod_database_fobs_code 2101633

loop_
_symmetry_equiv_pos_as_xyz
'   +x,   +y,   +z'
'1/2-x,1/2+y,   -z'
'   -x,   -y,   -z'
'1/2+x,1/2-y,   +z'

loop_
_atom_site_aniso_label
_atom_site_aniso_U_11
_atom_site_aniso_U_22
_atom_site_aniso_U_33
_atom_site_aniso_U_12
_atom_site_aniso_U_13
_atom_site_aniso_U_23
Cl(1) 0.279(6) 0.223(5) 0.134(3) 0.011(4) 0.052(3) 0.048(3)
O(1) 0.048(2) 0.087(2) 0.094(2) 0.005(2) 0.027(2) -0.017(2)
O(2) 0.041(2) 0.088(2) 0.073(2) -0.002(2) 0.0060(10) 0.012(2)
N(1) 0.047(2) 0.053(2) 0.068(2) 0.001(2) 0.016(2) -0.015(2)
N(2) 0.041(2) 0.052(2) 0.050(2) 0.003(2) 0.009(2) 0.013(2)
C(1) 0.039(2) 0.050(2) 0.045(2) -0.005(2) 0.008(2) 0.001(2)
C(2) 0.036(2) 0.067(3) 0.053(2) -0.002(2) 0.010(2) -0.006(2)
C(3) 0.038(2) 0.058(3) 0.060(3) 0.013(2) 0.003(2) -0.010(2)
C(4) 0.041(2) 0.047(2) 0.061(3) 0.003(2) 0.003(2) 0.003(2)
C(4a) 0.036(2) 0.043(2) 0.047(2) -0.003(2) 0.007(2) 0.000(2)
C(5) 0.048(2) 0.055(3) 0.075(3) -0.007(2) 0.023(2) -0.002(2)
C(6) 0.039(2) 0.074(3) 0.096(3) -0.010(2) 0.018(2) -0.006(3)
C(7) 0.037(2) 0.078(3) 0.085(3) 0.003(2) 0.005(2) -0.005(3)
C(8) 0.040(2) 0.056(2) 0.068(3) 0.005(2) 0.009(2) 0.001(2)
C(8a) 0.035(2) 0.048(2) 0.051(2) 0.000(2) 0.010(2) -0.004(2)
C(9) 0.036(2) 0.040(2) 0.048(2) 0.001(2) 0.009(2) 0.005(2)
C(9a) 0.032(2) 0.042(2) 0.040(2) 0.000(2) 0.001(2) -0.003(2)
C(10) 0.044(2) 0.043(2) 0.052(2) -0.004(2) 0.010(2) 0.007(2)
C(10a) 0.039(2) 0.049(2) 0.045(2) -0.002(2) 0.014(2) -0.004(2)
C(11) 0.039(2) 0.050(2) 0.043(2) 0.000(2) 0.009(2) -0.002(2)
C(12) 0.056(2) 0.059(3) 0.044(2) -0.002(2) 0.009(2) 0.005(2)
C(13) 0.043(2) 0.044(2) 0.056(2) 0.004(2) 0.006(2) -0.004(2)
C(15) 0.050(3) 0.054(3) 0.058(3) 0.005(2) 0.013(2) -0.002(2)
C(16) 0.039(2) 0.041(2) 0.056(2) -0.002(2) 0.005(2) -0.005(2)
C(17) 0.042(2) 0.069(3) 0.074(3) 0.002(2) 0.005(2) -0.011(2)
C(18) 0.051(3) 0.112(4) 0.101(4) -0.007(3) 0.022(3) -0.033(3)
C(19) 0.081(4) 0.122(5) 0.106(5) -0.046(4) 0.042(4) -0.016(4)
C(20) 0.111(4) 0.073(3) 0.114(4) -0.023(3) 0.037(4) 0.023(3)
C(21) 0.063(3) 0.055(3) 0.094(3) 0.000(2) 0.020(3) 0.012(2)
C(22) 0.071(3) 0.050(3) 0.075(3) 0.004(2) 0.019(2) -0.012(2)
C(23) 0.064(3) 0.045(2) 0.066(3) 0.007(2) 0.017(2) -0.006(2)
C(24) 0.082(3) 0.061(3) 0.075(3) -0.005(2) 0.019(3) -0.002(2)
C(25) 0.122(5) 0.066(3) 0.081(4) 0.001(3) 0.029(3) 0.011(3)
C(26) 0.132(5) 0.094(4) 0.067(4) 0.012(4) -0.005(4) 0.006(3)
C(27) 0.098(4) 0.110(5) 0.099(4) -0.015(3) -0.012(4) 0.007(4)
C(28) 0.074(3) 0.077(3) 0.080(3) -0.009(3) 0.011(3) 0.003(3)
C(31) 0.064(3) 0.065(3) 0.073(3) 0.010(2) 0.018(3) 0.016(2)
C(32) 0.059(3) 0.095(4) 0.093(4) 0.012(3) 0.005(3) 0.029(3)
C(33) 0.073(3) 0.108(4) 0.074(4) -0.001(3) -0.004(3) 0.023(3)
C(34) 0.078(3) 0.087(3) 0.053(3) -0.004(3) 0.004(2) 0.010(2)
C(34a) 0.059(3) 0.056(3) 0.057(3) 0.003(2) 0.013(2) 0.011(2)
C(35) 0.060(3) 0.122(4) 0.083(4) -0.007(3) 0.015(3) 0.037(3)
C(36) 0.077(4) 0.149(6) 0.106(5) -0.035(4) -0.009(4) 0.052(4)
C(37) 0.111(5) 0.108(4) 0.088(4) -0.043(4) -0.013(3) 0.022(3)
C(38) 0.091(4) 0.067(3) 0.071(3) -0.016(3) 0.001(3) 0.013(2)
C(38a) 0.057(3) 0.060(3) 0.057(3) 0.003(2) 0.007(2) 0.016(2)
C(39) 0.058(2) 0.047(2) 0.049(2) 0.005(2) 0.019(2) 0.002(2)
C(39a) 0.054(3) 0.047(2) 0.061(3) 0.005(2) 0.011(2) 0.010(2)
C(40) 0.068(3) 0.068(3) 0.054(3) 0.013(2) 0.027(2) 0.015(2)
C(40a) 0.053(3) 0.070(3) 0.067(3) 0.001(2) 0.009(2) 0.019(2)
C(41) 0.048(2) 0.046(2) 0.049(2) 0.007(2) 0.017(2) 0.008(2)
C(42) 0.068(3) 0.064(3) 0.062(3) 0.016(2) 0.027(2) 0.009(2)
C(43) 0.050(2) 0.047(2) 0.042(2) 0.005(2) 0.006(2) 0.000(2)
C(45) 0.046(2) 0.052(2) 0.054(3) 0.007(2) 0.019(2) 0.005(2)
C(46) 0.040(2) 0.050(2) 0.046(2) -0.002(2) 0.004(2) -0.003(2)
C(47) 0.060(3) 0.078(3) 0.067(3) -0.004(2) 0.003(2) -0.013(2)
C(48) 0.043(3) 0.114(4) 0.106(4) -0.004(3) -0.005(3) -0.018(3)
C(49) 0.048(3) 0.106(4) 0.106(4) 0.007(3) 0.020(3) -0.009(3)
C(50) 0.056(3) 0.094(3) 0.075(3) 0.002(3) 0.020(3) -0.020(3)
C(51) 0.044(2) 0.073(3) 0.055(3) 0.002(2) 0.006(2) -0.007(2)
C(52) 0.058(3) 0.057(3) 0.050(2) 0.004(2) 0.015(2) 0.011(2)
C(53) 0.048(2) 0.047(2) 0.048(2) 0.005(2) 0.007(2) 0.012(2)
C(54) 0.064(3) 0.062(3) 0.064(3) 0.009(2) 0.021(2) 0.012(2)
C(55) 0.091(4) 0.071(3) 0.071(3) 0.024(3) 0.029(3) 0.015(3)
C(56) 0.117(5) 0.063(3) 0.072(3) 0.017(3) 0.005(3) -0.006(3)
C(57) 0.071(3) 0.063(3) 0.091(4) -0.003(2) 0.001(3) 0.009(3)
C(58) 0.048(2) 0.059(3) 0.079(3) 0.007(2) 0.011(2) 0.015(2)

loop_
_atom_site_label
_atom_site_fract_x
_atom_site_fract_y
_atom_site_fract_z
_atom_site_U_iso_or_equiv
_atom_site_thermal_displace_type
_atom_site_calc_flag
_atom_site_occupancy
Cl(1) 0.4432(5) 0.3372(2) 0.2339(2) 0.210(2) Uani d 0.500
O(1) 0.4751(2) 0.68503(8) 0.1639(2) 0.0750(10) Uani d 1.000
O(2) -0.0518(2) 0.47530(8) 0.2198(2) 0.0678(9) Uani d 1.000
N(1) 0.6971(3) 0.70515(9) 0.1732(2) 0.0560(10) Uani d 1.000
N(2) 0.1541(3) 0.50799(8) 0.2438(2) 0.0475(9) Uani d 1.000
C(1) 0.8230(3) 0.61680(10) -0.0651(2) 0.0450(10) Uani d 1.000
C(2) 0.9071(3) 0.58560(10) -0.0805(2) 0.0520(10) Uani d 1.000
C(3) 0.9060(3) 0.54930(10) -0.0377(2) 0.0530(10) Uani d 1.000
C(4) 0.8205(3) 0.54240(10) 0.0214(2) 0.0500(10) Uani d 1.000
C(4a) 0.7354(3) 0.57320(10) 0.0366(2) 0.0420(10) Uani d 1.000
C(5) 0.3880(4) 0.55800(10) 0.0247(2) 0.0580(10) Uani d 1.000
C(6) 0.2763(4) 0.57210(10) -0.0305(3) 0.069(2) Uani d 1.000
C(7) 0.2771(3) 0.60960(10) -0.0701(3) 0.0670(10) Uani d 1.000
C(8) 0.3901(4) 0.63370(10) -0.0558(2) 0.0550(10) Uani d 1.000
C(8a) 0.5016(3) 0.61970(10) -0.0016(2) 0.0440(10) Uani d 1.000
C(9) 0.6354(3) 0.64071(9) 0.0170(2) 0.0410(10) Uani d 1.000
C(9a) 0.7357(3) 0.61051(10) -0.0072(2) 0.0390(10) Uani d 1.000
C(10) 0.6318(3) 0.57108(10) 0.0947(2) 0.0460(10) Uani d 1.000
C(10a) 0.5007(3) 0.58180(10) 0.0395(2) 0.0440(10) Uani d 1.000
C(11) 0.6689(3) 0.64714(10) 0.1173(2) 0.0440(10) Uani d 1.000
C(12) 0.6645(3) 0.60550(10) 0.1637(2) 0.0530(10) Uani d 1.000
C(13) 0.7928(3) 0.67510(10) 0.1516(2) 0.0480(10) Uani d 1.000
C(15) 0.5894(4) 0.68100(10) 0.1533(2) 0.0540(10) Uani d 1.000
C(16) 0.8833(3) 0.68970(10) 0.0917(2) 0.0460(10) Uani d 1.000
C(17) 1.0045(4) 0.67120(10) 0.0938(3) 0.0620(10) Uani d 1.000
C(18) 1.0887(4) 0.6829(2) 0.0383(4) 0.087(2) Uani d 1.000
C(19) 1.0521(6) 0.7129(2) -0.0216(4) 0.100(2) Uani d 1.000
C(20) 0.9330(6) 0.73270(10) -0.0236(3) 0.097(2) Uani d 1.000
C(21) 0.8484(4) 0.72120(10) 0.0332(3) 0.0700(10) Uani d 1.000
C(22) 0.7216(4) 0.74100(10) 0.2287(3) 0.0640(10) Uani d 1.000
C(23) 0.7883(4) 0.73000(10) 0.3198(3) 0.0570(10) Uani d 1.000
C(24) 0.7354(4) 0.70040(10) 0.3676(3) 0.072(2) Uani d 1.000
C(25) 0.7973(6) 0.69030(10) 0.4504(4) 0.088(2) Uani d 1.000
C(26) 0.9126(6) 0.7092(2) 0.4865(3) 0.100(2) Uani d 1.000
C(27) 0.9671(5) 0.7384(2) 0.4391(4) 0.106(2) Uani d 1.000
C(28) 0.9044(5) 0.74870(10) 0.3561(3) 0.077(2) Uani d 1.000
C(31) 0.4093(4) 0.39860(10) 0.4366(3) 0.0670(10) Uani d 1.000
C(32) 0.4818(4) 0.39380(10) 0.5209(3) 0.083(2) Uani d 1.000
C(33) 0.4260(5) 0.40260(10) 0.5924(3) 0.087(2) Uani d 1.000
C(34) 0.2969(5) 0.41620(10) 0.5839(3) 0.074(2) Uani d 1.000
C(34a) 0.2233(4) 0.42060(10) 0.5018(3) 0.0570(10) Uani d 1.000
C(35) -0.1160(5) 0.3869(2) 0.4316(3) 0.088(2) Uani d 1.000
C(36) -0.1760(5) 0.3591(2) 0.3702(4) 0.114(2) Uani d 1.000
C(37) -0.1194(6) 0.3492(2) 0.2993(4) 0.106(2) Uani d 1.000
C(38) -0.0004(5) 0.36720(10) 0.2859(3) 0.078(2) Uani d 1.000
C(38a) 0.0589(4) 0.39540(10) 0.3471(3) 0.0580(10) Uani d 1.000
C(39) 0.1847(4) 0.41900(10) 0.3423(2) 0.0500(10) Uani d 1.000
C(39a) 0.2786(4) 0.41180(10) 0.4273(3) 0.0540(10) Uani d 1.000
C(40) 0.0816(4) 0.43540(10) 0.4794(2) 0.0610(10) Uani d 1.000
C(40a) 0.0033(4) 0.40460(10) 0.4201(3) 0.0630(10) Uani d 1.000
C(41) 0.1462(3) 0.46480(10) 0.3415(2) 0.0470(10) Uani d 1.000
C(42) 0.0854(4) 0.47460(10) 0.4235(2) 0.0630(10) Uani d 1.000
C(43) 0.2520(3) 0.49673(10) 0.3202(2) 0.0460(10) Uani d 1.000
C(45) 0.0603(4) 0.48110(10) 0.2580(2) 0.0490(10) Uani d 1.000
C(46) 0.3849(3) 0.48359(10) 0.3007(2) 0.0460(10) Uani d 1.000
C(47) 0.4985(4) 0.49090(10) 0.3600(3) 0.0690(10) Uani d 1.000
C(48) 0.6206(4) 0.47840(10) 0.3422(3) 0.090(2) Uani d 1.000
C(49) 0.6309(4) 0.45920(10) 0.2660(3) 0.086(2) Uani d 1.000
C(50) 0.5185(4) 0.45200(10) 0.2063(3) 0.074(2) Uani d 1.000
C(51) 0.3961(3) 0.46420(10) 0.2233(2) 0.0570(10) Uani d 1.000
C(52) 0.1494(3) 0.54310(10) 0.1870(2) 0.0540(10) Uani d 1.000
C(53) 0.1539(3) 0.58230(10) 0.2376(2) 0.0480(10) Uani d 1.000
C(54) 0.0573(4) 0.59070(10) 0.2882(3) 0.0620(10) Uani d 1.000
C(55) 0.0599(5) 0.62660(10) 0.3336(3) 0.076(2) Uani d 1.000
C(56) 0.1605(6) 0.65440(10) 0.3310(3) 0.085(2) Uani d 1.000
C(57) 0.2562(4) 0.64640(10) 0.2815(3) 0.076(2) Uani d 1.000
C(58) 0.2528(4) 0.61070(10) 0.2341(3) 0.0620(10) Uani d 1.000
C(59) 0.282(2) 0.2641(6) 0.325(2) 0.185(8) Uiso d 0.450
C(60) 0.520(4) 0.302(2) 0.264(3) 0.170(10) Uiso d 0.200
C(61) 0.5550(10) 0.2654(4) 0.2835(7) 0.167(4) Uiso d 0.750
C(62) 0.336(2) 0.2930(5) 0.3525(10) 0.191(5) Uiso d 0.650
C(63) 0.439(3) 0.2669(9) 0.218(2) 0.180(10) Uiso d 0.300
C(65) 0.402(2) 0.3029(5) 0.2830(10) 0.187(6) Uiso d 0.550
C(66) 0.4890(10) 0.2886(3) 0.3646(7) 0.188(4) Uiso d 0.750
C(67) 0.2400(10) 0.2731(5) 0.2580(10) 0.184(6) Uiso d 0.600
C(68) 0.303(2) 0.2787(4) 0.2032(9) 0.192(5) Uiso d 0.650
C(69) 0.272(2) 0.3075(7) 0.292(2) 0.187(8) Uiso d 0.400
C(70) 0.438(3) 0.2557(9) 0.289(2) 0.190(10) Uiso d 0.300
H(1) 0.8250 0.6430 -0.0948 0.054 Uiso c 1.000
H(2) 0.9678 0.5896 -0.1223 0.062 Uiso c 1.000
H(3) 0.9667 0.5276 -0.0490 0.063 Uiso c 1.000
H(4) 0.8207 0.5162 0.0517 0.060 Uiso c 1.000
H(5) 0.3869 0.5313 0.0529 0.069 Uiso c 1.000
H(6) 0.1960 0.5553 -0.0414 0.082 Uiso c 1.000
H(7) 0.1973 0.6193 -0.1087 0.081 Uiso c 1.000
H(8) 0.3905 0.6604 -0.0840 0.065 Uiso c 1.000
H(9) 0.6357 0.6664 -0.0151 0.049 Uiso c 1.000
H(10) 0.6294 0.5442 0.1222 0.055 Uiso c 1.000
H(11) 0.5959 0.6063 0.2007 0.063 Uiso c 1.000
H(12) 0.7509 0.6001 0.1999 0.063 Uiso c 1.000
H(13) 0.8444 0.6637 0.2051 0.058 Uiso c 1.000
H(14) 1.0313 0.6492 0.1359 0.075 Uiso c 1.000
H(15) 1.1752 0.6696 0.0417 0.104 Uiso c 1.000
H(16) 1.1104 0.7204 -0.0631 0.120 Uiso c 1.000
H(17) 0.9078 0.7549 -0.0652 0.117 Uiso c 1.000
H(18) 0.7639 0.7355 0.0318 0.084 Uiso c 1.000
H(19) 0.7788 0.7598 0.2032 0.077 Uiso c 1.000
H(20) 0.6367 0.7543 0.2318 0.077 Uiso c 1.000
H(21) 0.6530 0.6865 0.3421 0.086 Uiso c 1.000
H(22) 0.7587 0.6694 0.4836 0.106 Uiso c 1.000
H(23) 0.9564 0.7022 0.5457 0.120 Uiso c 1.000
H(24) 1.0504 0.7518 0.4644 0.127 Uiso c 1.000
H(25) 0.9432 0.7695 0.3229 0.093 Uiso c 1.000
H(26) 0.4500 0.3929 0.3851 0.080 Uiso c 1.000
H(27) 0.5735 0.3840 0.5286 0.100 Uiso c 1.000
H(28) 0.4786 0.3992 0.6509 0.105 Uiso c 1.000
H(29) 0.2581 0.4226 0.6359 0.088 Uiso c 1.000
H(30) -0.1570 0.3940 0.4822 0.106 Uiso c 1.000
H(31) -0.2600 0.3464 0.3777 0.137 Uiso c 1.000
H(32) -0.1628 0.3291 0.2571 0.127 Uiso c 1.000
H(33) 0.0399 0.3602 0.2350 0.093 Uiso c 1.000
H(34) 0.2241 0.4114 0.2913 0.060 Uiso c 1.000
H(35) 0.0426 0.4404 0.5319 0.073 Uiso c 1.000
H(36) -0.0051 0.4850 0.4056 0.075 Uiso c 1.000
H(37) 0.1395 0.4954 0.4584 0.075 Uiso c 1.000
H(38) 0.2628 0.5188 0.3634 0.056 Uiso c 1.000
H(39) 0.4931 0.5049 0.4150 0.083 Uiso c 1.000
H(40) 0.7008 0.4834 0.3852 0.108 Uiso c 1.000
H(41) 0.7178 0.4507 0.2540 0.103 Uiso c 1.000
H(42) 0.5249 0.4381 0.1512 0.089 Uiso c 1.000
H(43) 0.3163 0.4590 0.1800 0.069 Uiso c 1.000
H(44) 0.2255 0.5422 0.1563 0.065 Uiso c 1.000
H(45) 0.0670 0.5423 0.1443 0.065 Uiso c 1.000
H(46) -0.0132 0.5709 0.2914 0.074 Uiso c 1.000
H(47) -0.0098 0.6325 0.3680 0.091 Uiso c 1.000
H(48) 0.1634 0.6797 0.3646 0.103 Uiso c 1.000
H(49) 0.3275 0.6661 0.2796 0.092 Uiso c 1.000
H(50) 0.3207 0.6054 0.1980 0.074 Uiso c 1.000

loop_
_atom_type_symbol
_atom_type_scat_dispersion_real
_atom_type_scat_dispersion_imag
_atom_type_scat_source
C 0.018 0.009
;International Tables for Crystallography
(1992, Vol. C, Tables 4.2.6.8 and 6.1.1.1)
;
H 0.000 0.000
;International Tables for Crystallography
(1992, Vol. C, Table 6.1.1.2)
;
Cl 0.364 0.702
;International Tables for Crystallography
(1992, Vol. C, Tables 4.2.6.8 and 6.1.1.1)
;
N 0.031 0.018
;International Tables for Crystallography
(1992, Vol. C, Tables 4.2.6.8 and 6.1.1.1)
;
O 0.049 0.032
;International Tables for Crystallography
(1992, Vol. C, Tables 4.2.6.8 and 6.1.1.1)
;

loop_
_geom_angle_atom_site_label_1
_geom_angle_atom_site_label_2
_geom_angle_atom_site_label_3
_geom_angle
_geom_angle_publ_flag
C(13) N(1) C(15) 96.0(3) no
C(13) N(1) C(22) 128.6(3) no
C(15) N(1) C(22) 131.4(3) no
C(43) N(2) C(45) 96.3(3) no
C(43) N(2) C(52) 130.0(3) no
C(45) N(2) C(52) 132.0(3) no
C(2) C(1) C(9a) 119.5(3) no
C(2) C(1) H(1) 120.3 no
C(9a) C(1) H(1) 120.3 no
C(1) C(2) C(3) 120.2(3) no
C(1) C(2) H(2) 119.9 no
C(3) C(2) H(2) 119.9 no
C(2) C(3) C(4) 121.4(3) no
C(2) C(3) H(3) 119.3 no
C(4) C(3) H(3) 119.3 no
C(3) C(4) C(4a) 118.7(3) no
C(3) C(4) H(4) 120.6 no
C(4a) C(4) H(4) 120.6 no
C(4) C(4a) C(9a) 120.2(3) no
C(4) C(4a) C(10) 126.8(3) no
C(9a) C(4a) C(10) 113.0(3) no
C(6) C(5) C(10a) 119.3(4) no
C(6) C(5) H(5) 120.3 no
C(10a) C(5) H(5) 120.3 no
C(5) C(6) C(7) 120.6(4) no
C(5) C(6) H(6) 119.7 no
C(7) C(6) H(6) 119.7 no
C(6) C(7) C(8) 120.5(4) no
C(6) C(7) H(7) 119.8 no
C(8) C(7) H(7) 119.8 no
C(7) C(8) C(8a) 119.1(3) no
C(7) C(8) H(8) 120.4 no
C(8a) C(8) H(8) 120.4 no
C(8) C(8a) C(9) 126.2(3) no
C(8) C(8a) C(10a) 120.5(3) no
C(9) C(8a) C(10a) 113.2(3) no
C(8a) C(9) C(9a) 106.3(3) no
C(8a) C(9) C(11) 106.9(3) no
C(8a) C(9) H(9) 112.0 no
C(9a) C(9) C(11) 107.1(3) no
C(9a) C(9) H(9) 112.0 no
C(11) C(9) H(9) 112.0 no
C(1) C(9a) C(4a) 119.9(3) no
C(1) C(9a) C(9) 126.9(3) no
C(4a) C(9a) C(9) 113.2(3) no
C(4a) C(10) C(10a) 107.3(3) no
C(4a) C(10) C(12) 106.8(3) no
C(4a) C(10) H(10) 111.9 no
C(10a) C(10) C(12) 106.8(3) no
C(10a) C(10) H(10) 111.9 no
C(12) C(10) H(10) 111.9 no
C(5) C(10a) C(8a) 119.9(3) no
C(5) C(10a) C(10) 126.9(3) no
C(8a) C(10a) C(10) 113.2(3) no
C(9) C(11) C(12) 109.1(3) no
C(9) C(11) C(13) 116.4(3) no
C(9) C(11) C(15) 115.0(3) no
C(12) C(11) C(13) 116.1(3) no
C(12) C(11) C(15) 114.2(3) no
C(13) C(11) C(15) 84.3(2) no
C(10) C(12) C(11) 110.0(3) no
C(10) C(12) H(11) 109.4 no
C(10) C(12) H(12) 109.4 no
C(11) C(12) H(11) 109.3 no
C(11) C(12) H(12) 109.4 no
H(11) C(12) H(12) 109.5 no
N(1) C(13) C(11) 86.5(2) no
N(1) C(13) C(16) 115.7(3) no
N(1) C(13) H(13) 110.4 no
C(11) C(13) C(16) 121.3(3) no
C(11) C(13) H(13) 110.4 no
C(16) C(13) H(13) 110.4 no
O(1) C(15) N(1) 132.2(4) no
O(1) C(15) C(11) 135.1(4) no
N(1) C(15) C(11) 92.6(3) no
C(13) C(16) C(17) 119.5(3) no
C(13) C(16) C(21) 122.0(3) no
C(17) C(16) C(21) 118.5(4) no
C(16) C(17) C(18) 121.4(4) no
C(16) C(17) H(14) 119.3 no
C(18) C(17) H(14) 119.3 no
C(17) C(18) C(19) 120.1(4) no
C(17) C(18) H(15) 119.9 no
C(19) C(18) H(15) 119.9 no
C(18) C(19) C(20) 119.7(5) no
C(18) C(19) H(16) 120.1 no
C(20) C(19) H(16) 120.1 no
C(19) C(20) C(21) 120.2(5) no
C(19) C(20) H(17) 119.9 no
C(21) C(20) H(17) 119.9 no
C(16) C(21) C(20) 120.1(4) no
C(16) C(21) H(18) 120.0 no
C(20) C(21) H(18) 120.0 no
N(1) C(22) C(23) 111.6(3) no
N(1) C(22) H(19) 108.9 no
N(1) C(22) H(20) 109.0 no
C(23) C(22) H(19) 108.9 no
C(23) C(22) H(20) 108.9 no
H(19) C(22) H(20) 109.5 no
C(22) C(23) C(24) 121.0(4) no
C(22) C(23) C(28) 120.1(4) no
C(24) C(23) C(28) 118.9(4) no
C(23) C(24) C(25) 120.6(4) no
C(23) C(24) H(21) 119.7 no
C(25) C(24) H(21) 119.7 no
C(24) C(25) C(26) 120.2(4) no
C(24) C(25) H(22) 119.9 no
C(26) C(25) H(22) 119.9 no
C(25) C(26) C(27) 119.7(5) no
C(25) C(26) H(23) 120.2 no
C(27) C(26) H(23) 120.2 no
C(26) C(27) C(28) 120.1(5) no
C(26) C(27) H(24) 120.0 no
C(28) C(27) H(24) 119.9 no
C(23) C(28) C(27) 120.5(4) no
C(23) C(28) H(25) 119.8 no
C(27) C(28) H(25) 119.8 no
C(32) C(31) C(39a) 118.6(4) no
C(32) C(31) H(26) 120.7 no
C(39a) C(31) H(26) 120.7 no
C(31) C(32) C(33) 120.6(4) no
C(31) C(32) H(27) 119.7 no
C(33) C(32) H(27) 119.7 no
C(32) C(33) C(34) 121.2(4) no
C(32) C(33) H(28) 119.4 no
C(34) C(33) H(28) 119.4 no
C(33) C(34) C(34a) 119.2(4) no
C(33) C(34) H(29) 120.4 no
C(34a) C(34) H(29) 120.4 no
C(34) C(34a) C(39a) 120.6(4) no
C(34) C(34a) C(40) 126.9(4) no
C(39a) C(34a) C(40) 112.5(3) no
C(36) C(35) C(40a) 118.9(5) no
C(36) C(35) H(30) 120.6 no
C(40a) C(35) H(30) 120.6 no
C(35) C(36) C(37) 120.9(5) no
C(35) C(36) H(31) 119.6 no
C(37) C(36) H(31) 119.6 no
C(36) C(37) C(38) 121.0(5) no
C(36) C(37) H(32) 119.5 no
C(38) C(37) H(32) 119.5 no
C(37) C(38) C(38a) 118.0(4) no
C(37) C(38) H(33) 121.0 no
C(38a) C(38) H(33) 121.0 no
C(38) C(38a) C(39) 125.6(4) no
C(38) C(38a) C(40a) 120.9(4) no
C(39) C(38a) C(40a) 113.5(4) no
C(38a) C(39) C(39a) 107.1(3) no
C(38a) C(39) C(41) 106.2(3) no
C(38a) C(39) H(34) 112.2 no
C(39a) C(39) C(41) 106.3(3) no
C(39a) C(39) H(34) 112.2 no
C(41) C(39) H(34) 112.2 no
C(31) C(39a) C(34a) 119.7(4) no
C(31) C(39a) C(39) 126.6(4) no
C(34a) C(39a) C(39) 113.7(3) no
C(34a) C(40) C(40a) 108.4(3) no
C(34a) C(40) C(42) 106.2(3) no
C(34a) C(40) H(35) 112.0 no
C(40a) C(40) C(42) 106.0(3) no
C(40a) C(40) H(35) 112.0 no
C(42) C(40) H(35) 112.0 no
C(35) C(40a) C(38a) 120.3(4) no
C(35) C(40a) C(40) 126.1(4) no
C(38a) C(40a) C(40) 113.5(4) no
C(39) C(41) C(42) 109.5(3) no
C(39) C(41) C(43) 117.5(3) no
C(39) C(41) C(45) 117.0(3) no
C(42) C(41) C(43) 114.8(3) no
C(42) C(41) C(45) 111.7(3) no
C(43) C(41) C(45) 84.6(2) no
C(40) C(42) C(41) 109.7(3) no
C(40) C(42) H(36) 109.4 no
C(40) C(42) H(37) 109.4 no
C(41) C(42) H(36) 109.4 no
C(41) C(42) H(37) 109.4 no
H(36) C(42) H(37) 109.5 no
N(2) C(43) C(41) 86.5(2) no
N(2) C(43) C(46) 115.2(3) no
N(2) C(43) H(38) 110.4 no
C(41) C(43) C(46) 121.7(3) no
C(41) C(43) H(38) 110.4 no
C(46) C(43) H(38) 110.4 no
O(2) C(45) N(2) 131.5(4) no
O(2) C(45) C(41) 135.8(3) no
N(2) C(45) C(41) 92.6(3) no
C(43) C(46) C(47) 120.3(3) no
C(43) C(46) C(51) 121.2(3) no
C(47) C(46) C(51) 118.5(3) no
C(46) C(47) C(48) 120.1(4) no
C(46) C(47) H(39) 119.9 no
C(48) C(47) H(39) 119.9 no
C(47) C(48) C(49) 121.1(4) no
C(47) C(48) H(40) 119.5 no
C(49) C(48) H(40) 119.5 no
C(48) C(49) C(50) 119.3(4) no
C(48) C(49) H(41) 120.3 no
C(50) C(49) H(41) 120.3 no
C(49) C(50) C(51) 120.2(4) no
C(49) C(50) H(42) 119.9 no
C(51) C(50) H(42) 119.9 no
C(46) C(51) C(50) 120.7(4) no
C(46) C(51) H(43) 119.6 no
C(50) C(51) H(43) 119.6 no
N(2) C(52) C(53) 111.6(3) no
N(2) C(52) H(44) 109.0 no
N(2) C(52) H(45) 109.0 no
C(53) C(52) H(44) 109.0 no
C(53) C(52) H(45) 108.9 no
H(44) C(52) H(45) 109.5 no
C(52) C(53) C(54) 120.3(3) no
C(52) C(53) C(58) 120.9(3) no
C(54) C(53) C(58) 118.8(4) no
C(53) C(54) C(55) 120.6(4) no
C(53) C(54) H(46) 119.7 no
C(55) C(54) H(46) 119.7 no
C(54) C(55) C(56) 120.1(4) no
C(54) C(55) H(47) 119.9 no
C(56) C(55) H(47) 119.9 no
C(55) C(56) C(57) 119.8(4) no
C(55) C(56) H(48) 120.1 no
C(57) C(56) H(48) 120.1 no
C(56) C(57) C(58) 120.4(4) no
C(56) C(57) H(49) 119.8 no
C(58) C(57) H(49) 119.8 no
C(53) C(58) C(57) 120.2(4) no
C(53) C(58) H(50) 119.9 no
C(57) C(58) H(50) 119.9 no

loop_
_geom_bond_atom_site_label_1
_geom_bond_atom_site_label_2
_geom_bond_distance
_geom_bond_publ_flag
O(1) C(15) 1.215(4) no
O(2) C(45) 1.214(4) no
N(1) C(13) 1.467(4) no
N(1) C(15) 1.349(4) no
N(1) C(22) 1.455(4) no
N(2) C(43) 1.464(4) no
N(2) C(45) 1.349(4) no
N(2) C(52) 1.448(4) no
C(1) C(2) 1.383(4) no
C(1) C(9a) 1.386(4) no
C(1) H(1) 0.98 no
C(2) C(3) 1.366(4) no
C(2) H(2) 0.98 no
C(3) C(4) 1.390(4) no
C(3) H(3) 0.98 no
C(4) C(4a) 1.379(4) no
C(4) H(4) 0.98 no
C(4a) C(9a) 1.402(4) no
C(4a) C(10) 1.506(4) no
C(5) C(6) 1.387(5) no
C(5) C(10a) 1.380(4) no
C(5) H(5) 0.98 no
C(6) C(7) 1.375(5) no
C(6) H(6) 0.98 no
C(7) C(8) 1.388(4) no
C(7) H(7) 0.98 no
C(8) C(8a) 1.377(4) no
C(8) H(8) 0.98 no
C(8a) C(9) 1.517(4) no
C(8a) C(10a) 1.398(4) no
C(9) C(9a) 1.518(4) no
C(9) C(11) 1.551(4) no
C(9) H(9) 0.98 no
C(10) C(10a) 1.505(4) no
C(10) C(12) 1.553(4) no
C(10) H(10) 0.98 no
C(11) C(12) 1.549(4) no
C(11) C(13) 1.582(4) no
C(11) C(15) 1.537(4) no
C(12) H(11) 0.98 no
C(12) H(12) 0.98 no
C(13) C(16) 1.498(4) no
C(13) H(13) 0.98 no
C(16) C(17) 1.376(4) no
C(16) C(21) 1.383(5) no
C(17) C(18) 1.373(5) no
C(17) H(14) 0.98 no
C(18) C(19) 1.363(6) no
C(18) H(15) 0.98 no
C(19) C(20) 1.377(6) no
C(19) H(16) 0.98 no
C(20) C(21) 1.388(6) no
C(20) H(17) 0.98 no
C(21) H(18) 0.98 no
C(22) C(23) 1.506(5) no
C(22) H(19) 0.98 no
C(22) H(20) 0.98 no
C(23) C(24) 1.387(5) no
C(23) C(28) 1.369(5) no
C(24) C(25) 1.373(6) no
C(24) H(21) 0.98 no
C(25) C(26) 1.366(6) no
C(25) H(22) 0.98 no
C(26) C(27) 1.380(6) no
C(26) H(23) 0.98 no
C(27) C(28) 1.381(6) no
C(27) H(24) 0.98 no
C(28) H(25) 0.98 no
C(31) C(32) 1.400(5) no
C(31) C(39a) 1.388(5) no
C(31) H(26) 0.98 no
C(32) C(33) 1.362(6) no
C(32) H(27) 0.98 no
C(33) C(34) 1.378(5) no
C(33) H(28) 0.98 no
C(34) C(34a) 1.375(5) no
C(34) H(29) 0.98 no
C(34a) C(39a) 1.401(4) no
C(34a) C(40) 1.511(5) no
C(35) C(36) 1.384(6) no
C(35) C(40a) 1.391(5) no
C(35) H(30) 0.98 no
C(36) C(37) 1.368(7) no
C(36) H(31) 0.98 no
C(37) C(38) 1.400(6) no
C(37) H(32) 0.98 no
C(38) C(38a) 1.389(5) no
C(38) H(33) 0.98 no
C(38a) C(39) 1.515(5) no
C(38a) C(40a) 1.384(5) no
C(39) C(39a) 1.513(4) no
C(39) C(41) 1.553(4) no
C(39) H(34) 0.98 no
C(40) C(40a) 1.503(5) no
C(40) C(42) 1.558(5) no
C(40) H(35) 0.98 no
C(41) C(42) 1.544(4) no
C(41) C(43) 1.582(4) no
C(41) C(45) 1.534(4) no
C(42) H(36) 0.98 no
C(42) H(37) 0.98 no
C(43) C(46) 1.505(4) no
C(43) H(38) 0.98 no
C(46) C(47) 1.375(4) no
C(46) C(51) 1.383(4) no
C(47) C(48) 1.387(5) no
C(47) H(39) 0.98 no
C(48) C(49) 1.359(6) no
C(48) H(40) 0.98 no
C(49) C(50) 1.370(5) no
C(49) H(41) 0.98 no
C(50) C(51) 1.382(5) no
C(50) H(42) 0.98 no
C(51) H(43) 0.98 no
C(52) C(53) 1.502(4) no
C(52) H(44) 0.98 no
C(52) H(45) 0.98 no
C(53) C(54) 1.391(4) no
C(53) C(58) 1.383(5) no
C(54) C(55) 1.370(5) no
C(54) H(46) 0.98 no
C(55) C(56) 1.380(6) no
C(55) H(47) 0.98 no
C(56) C(57) 1.370(6) no
C(56) H(48) 0.98 no
C(57) C(58) 1.381(5) no
C(57) H(49) 0.98 no
C(58) H(50) 0.98 no

loop_
_geom_contact_atom_site_label_1
_geom_contact_atom_site_label_2
_geom_contact_distance
_geom_contact_site_symmetry_2
_geom_contact_publ_flag
Cl(1) C(8) 3.615(6) 3_665 no
O(1) C(57) 3.368(5) . no
O(2) C(2) 3.457(4) 3_665 no
O(2) C(49) 3.481(5) 1_455 no
O(2) C(3) 3.507(4) 3_665 no
C(2) C(45) 3.581(5) 3_665 no
C(19) C(63) 3.55(3) 2_655 no
C(20) C(68) 3.390(10) 3_665 no
C(25) C(62) 3.600(10) 3_666 no
C(26) C(66) 3.510(10) 2_656 no
C(27) C(66) 3.430(10) 2_656 no
C(37) C(70) 3.50(3) 4_455 no
C(38) C(69) 3.40(2) . no
C(42) C(42) 3.588(7) 3_566 no
C(59) C(61) 2.50(3) 4_455 no
C(59) C(60) 3.44(6) 4_455 no
C(59) C(70) 3.53(4) 4_455 no
C(59) C(66) 3.61(2) 4_455 no
C(60) C(67) 3.33(6) 4 no
C(61) C(67) 2.37(2) 4 no
C(61) C(69) 3.25(3) 4 no
C(61) C(68) 3.35(2) 4 no
C(61) C(62) 3.47(2) 4 no
C(63) C(67) 3.31(4) 4 no
C(67) C(70) 3.35(4) 4_455 no
Cl(1) H(26) 2.9677 . no
Cl(1) H(8) 3.1086 3_665 no
O(1) H(49) 2.6102 . no
O(1) H(19) 2.8455 4_465 no
O(1) H(25) 2.9506 4_465 no
O(2) H(41) 2.6292 1_455 no
O(2) H(2) 2.8307 3_665 no
O(2) H(3) 2.9296 3_665 no
C(2) H(43) 2.9242 3_665 no
C(3) H(43) 2.9004 3_665 no
C(3) H(6) 2.9833 1_655 no
C(4) H(45) 2.8916 1_655 no
C(5) H(44) 2.8916 . no
C(7) H(15) 2.9326 1_455 no
C(8) H(42) 2.9906 3_665 no
C(8a) H(42) 2.9760 3_665 no
C(19) H(18) 2.7634 4_565 no
C(34a) H(22) 2.9688 3_666 no
C(38) H(2) 2.9771 3_665 no
C(53) H(14) 2.8676 1_455 no
C(55) H(30) 2.9421 3_566 no
C(55) H(13) 2.9709 1_455 no
C(57) H(14) 2.9397 1_455 no
C(58) H(14) 2.8087 1_455 no
C(60) H(31) 2.9990 1_655 no
C(63) H(16) 2.8280 2_645 no
C(68) H(17) 2.9824 3_665 no
C(69) H(33) 2.9525 . no
C(70) H(32) 2.9790 4 no
H(2) H(33) 2.3944 3_665 no
H(2) H(7) 2.5158 1_655 no
H(3) H(3) 2.3881 3_765 no
H(3) H(6) 2.4993 1_655 no
H(3) H(4) 2.6123 3_765 no
H(4) H(6) 2.3554 3_665 no
H(5) H(44) 2.5164 . no
H(11) H(28) 2.5535 3_666 no
H(16) H(18) 2.4388 4_565 no
H(21) H(25) 2.5612 4_465 no
H(25) H(49) 2.4590 4_565 no
H(39) H(39) 2.6409 3_666 no

loop_
_geom_torsion_atom_site_label_1
_geom_torsion_atom_site_label_2
_geom_torsion_atom_site_label_3
_geom_torsion_atom_site_label_4
_geom_torsion
_geom_torsion_publ_flag
O(1) C(15) N(1) C(13) 171.6(4) no
O(1) C(15) N(1) C(22) 13.3(7) no
O(1) C(15) C(11) C(9) 71.6(5) no
O(1) C(15) C(11) C(12) -55.8(6) no
O(1) C(15) C(11) C(13) -171.9(5) no
O(2) C(45) N(2) C(43) 176.5(4) no
O(2) C(45) N(2) C(52) 10.6(7) no
O(2) C(45) C(41) C(39) 65.6(5) no
O(2) C(45) C(41) C(42) -61.7(6) no
O(2) C(45) C(41) C(43) -176.2(4) no
N(1) C(13) C(11) C(9) 110.0(3) no
N(1) C(13) C(11) C(12) -119.4(3) no
N(1) C(13) C(11) C(15) -5.2(2) no
N(1) C(13) C(16) C(17) 155.0(3) no
N(1) C(13) C(16) C(21) -25.5(5) no
N(1) C(15) C(11) C(9) -110.9(3) no
N(1) C(15) C(11) C(12) 121.8(3) no
N(1) C(15) C(11) C(13) 5.6(3) no
N(1) C(22) C(23) C(24) -52.8(5) no
N(1) C(22) C(23) C(28) 125.8(4) no
N(2) C(43) C(41) C(39) 118.1(3) no
N(2) C(43) C(41) C(42) -111.0(3) no
N(2) C(43) C(41) C(45) 0.4(2) no
N(2) C(43) C(46) C(47) 148.7(3) no
N(2) C(43) C(46) C(51) -31.1(5) no
N(2) C(45) C(41) C(39) -118.6(3) no
N(2) C(45) C(41) C(42) 114.1(3) no
N(2) C(45) C(41) C(43) -0.5(3) no
N(2) C(52) C(53) C(54) -58.7(4) no
N(2) C(52) C(53) C(58) 122.0(4) no
C(1) C(2) C(3) C(4) 0.5(6) no
C(1) C(9a) C(4a) C(4) -0.9(5) no
C(1) C(9a) C(4a) C(10) -178.2(3) no
C(1) C(9a) C(9) C(8a) 124.6(3) no
C(1) C(9a) C(9) C(11) -121.4(3) no
C(2) C(1) C(9a) C(4a) 1.5(5) no
C(2) C(1) C(9a) C(9) -179.2(3) no
C(2) C(3) C(4) C(4a) 0.1(5) no
C(3) C(2) C(1) C(9a) -1.3(5) no
C(3) C(4) C(4a) C(9a) 0.1(5) no
C(3) C(4) C(4a) C(10) 177.1(3) no
C(4) C(4a) C(9a) C(9) 179.7(3) no
C(4) C(4a) C(10) C(10a) -123.5(4) no
C(4) C(4a) C(10) C(12) 122.2(4) no
C(4a) C(9a) C(9) C(8a) -56.1(4) no
C(4a) C(9a) C(9) C(11) 58.0(3) no
C(4a) C(10) C(10a) C(5) 121.7(4) no
C(4a) C(10) C(10a) C(8a) -56.0(4) no
C(4a) C(10) C(12) C(11) 56.5(3) no
C(5) C(6) C(7) C(8) 0.3(6) no
C(5) C(10a) C(8a) C(8) 0.9(5) no
C(5) C(10a) C(8a) C(9) -176.3(3) no
C(5) C(10a) C(10) C(12) -124.1(4) no
C(6) C(5) C(10a) C(8a) -0.5(5) no
C(6) C(5) C(10a) C(10) -178.0(3) no
C(6) C(7) C(8) C(8a) 0.1(6) no
C(7) C(6) C(5) C(10a) -0.2(6) no
C(7) C(8) C(8a) C(9) 176.1(3) no
C(7) C(8) C(8a) C(10a) -0.7(5) no
C(8) C(8a) C(9) C(9a) -123.2(4) no
C(8) C(8a) C(9) C(11) 122.6(4) no
C(8) C(8a) C(10a) C(10) 178.8(3) no
C(8a) C(9) C(11) C(12) 56.0(3) no
C(8a) C(9) C(11) C(13) -170.1(3) no
C(8a) C(9) C(11) C(15) -73.9(3) no
C(8a) C(10a) C(10) C(12) 58.2(4) no
C(9) C(8a) C(10a) C(10) 1.6(4) no
C(9) C(9a) C(4a) C(10) 2.4(4) no
C(9) C(11) C(12) C(10) 1.5(4) no
C(9) C(11) C(13) C(16) -8.2(4) no
C(9a) C(4a) C(10) C(10a) 53.6(4) no
C(9a) C(4a) C(10) C(12) -60.6(4) no
C(9a) C(9) C(8a) C(10a) 53.8(4) no
C(9a) C(9) C(11) C(12) -57.7(3) no
C(9a) C(9) C(11) C(13) 76.2(3) no
C(9a) C(9) C(11) C(15) 172.5(3) no
C(10) C(12) C(11) C(13) -132.5(3) no
C(10) C(12) C(11) C(15) 131.8(3) no
C(10a) C(8a) C(9) C(11) -60.4(4) no
C(10a) C(10) C(12) C(11) -58.0(3) no
C(11) C(13) N(1) C(15) 5.9(3) no
C(11) C(13) N(1) C(22) 165.1(4) no
C(11) C(13) C(16) C(17) -102.6(4) no
C(11) C(13) C(16) C(21) 76.8(4) no
C(11) C(15) N(1) C(13) -6.1(3) no
C(11) C(15) N(1) C(22) -164.4(4) no
C(12) C(11) C(13) C(16) 122.5(3) no
C(13) N(1) C(22) C(23) -57.6(5) no
C(13) C(16) C(17) C(18) 178.1(3) no
C(13) C(16) C(21) C(20) -177.4(4) no
C(15) N(1) C(13) C(16) 129.2(3) no
C(15) N(1) C(22) C(23) 94.3(5) no
C(15) C(11) C(13) C(16) -123.3(3) no
C(16) C(13) N(1) C(22) -71.6(5) no
C(16) C(17) C(18) C(19) -1.1(7) no
C(16) C(21) C(20) C(19) -0.4(7) no
C(17) C(16) C(21) C(20) 2.1(6) no
C(17) C(18) C(19) C(20) 2.8(8) no
C(18) C(17) C(16) C(21) -1.4(6) no
C(18) C(19) C(20) C(21) -2.1(8) no
C(22) C(23) C(24) C(25) 179.5(4) no
C(22) C(23) C(28) C(27) -179.2(4) no
C(23) C(24) C(25) C(26) -0.4(7) no
C(23) C(28) C(27) C(26) -0.4(8) no
C(24) C(23) C(28) C(27) -0.4(7) no
C(24) C(25) C(26) C(27) -0.5(8) no
C(25) C(24) C(23) C(28) 0.8(6) no
C(25) C(26) C(27) C(28) 0.8(8) no
C(31) C(32) C(33) C(34) 0.5(7) no
C(31) C(39a) C(34a) C(34) -0.6(6) no
C(31) C(39a) C(34a) C(40) 178.7(3) no
C(31) C(39a) C(39) C(38a) 127.9(4) no
C(31) C(39a) C(39) C(41) -118.8(4) no
C(32) C(31) C(39a) C(34a) 1.3(6) no
C(32) C(31) C(39a) C(39) 179.7(4) no
C(32) C(33) C(34) C(34a) 0.3(7) no
C(33) C(32) C(31) C(39a) -1.3(7) no
C(33) C(34) C(34a) C(39a) -0.3(6) no
C(33) C(34) C(34a) C(40) -179.4(4) no
C(34) C(34a) C(39a) C(39) -179.1(3) no
C(34) C(34a) C(40) C(40a) -127.1(4) no
C(34) C(34a) C(40) C(42) 119.4(4) no
C(34a) C(39a) C(39) C(38a) -53.7(4) no
C(34a) C(39a) C(39) C(41) 59.6(4) no
C(34a) C(40) C(40a) C(35) 128.7(4) no
C(34a) C(40) C(40a) C(38a) -53.3(4) no
C(34a) C(40) C(42) C(41) 58.1(4) no
C(35) C(36) C(37) C(38) -1.0(9) no
C(35) C(40a) C(38a) C(38) -2.5(6) no
C(35) C(40a) C(38a) C(39) 176.8(4) no
C(35) C(40a) C(40) C(42) -117.6(4) no
C(36) C(35) C(40a) C(38a) 1.8(7) no
C(36) C(35) C(40a) C(40) 179.6(4) no
C(36) C(37) C(38) C(38a) 0.3(7) no
C(37) C(36) C(35) C(40a) -0.1(8) no
C(37) C(38) C(38a) C(39) -177.8(4) no
C(37) C(38) C(38a) C(40a) 1.4(6) no
C(38) C(38a) C(39) C(39a) -126.3(4) no
C(38) C(38a) C(39) C(41) 120.4(4) no
C(38) C(38a) C(40a) C(40) 179.5(3) no
C(38a) C(39) C(41) C(42) 57.1(4) no
C(38a) C(39) C(41) C(43) -169.6(3) no
C(38a) C(39) C(41) C(45) -71.2(4) no
C(38a) C(40a) C(40) C(42) 60.3(4) no
C(39) C(38a) C(40a) C(40) -1.2(5) no
C(39) C(39a) C(34a) C(40) 0.2(4) no
C(39) C(41) C(42) C(40) -0.5(4) no
C(39) C(41) C(43) C(46) 0.5(5) no
C(39a) C(34a) C(40) C(40a) 53.7(4) no
C(39a) C(34a) C(40) C(42) -59.8(4) no
C(39a) C(39) C(38a) C(40a) 54.5(4) no
C(39a) C(39) C(41) C(42) -56.8(4) no
C(39a) C(39) C(41) C(43) 76.5(4) no
C(39a) C(39) C(41) C(45) 174.9(3) no
C(40) C(42) C(41) C(43) -135.2(3) no
C(40) C(42) C(41) C(45) 130.7(3) no
C(40a) C(38a) C(39) C(41) -58.9(4) no
C(40a) C(40) C(42) C(41) -57.0(4) no
C(41) C(43) N(2) C(45) -0.5(3) no
C(41) C(43) N(2) C(52) 165.9(3) no
C(41) C(43) C(46) C(47) -109.1(4) no
C(41) C(43) C(46) C(51) 71.1(4) no
C(41) C(45) N(2) C(43) 0.5(3) no
C(41) C(45) N(2) C(52) -165.4(3) no
C(42) C(41) C(43) C(46) 131.4(3) no
C(43) N(2) C(52) C(53) -55.9(4) no
C(43) C(46) C(47) C(48) 179.4(4) no
C(43) C(46) C(51) C(50) -179.5(3) no
C(45) N(2) C(43) C(46) 123.1(3) no
C(45) N(2) C(52) C(53) 105.7(4) no
C(45) C(41) C(43) C(46) -117.2(3) no
C(46) C(43) N(2) C(52) -70.6(4) no
C(46) C(47) C(48) C(49) 0.7(7) no
C(46) C(51) C(50) C(49) -0.4(6) no
C(47) C(46) C(51) C(50) 0.7(6) no
C(47) C(48) C(49) C(50) -0.4(8) no
C(48) C(47) C(46) C(51) -0.8(6) no
C(48) C(49) C(50) C(51) 0.2(7) no
C(52) C(53) C(54) C(55) -179.2(4) no
C(52) C(53) C(58) C(57) -179.6(3) no
C(53) C(54) C(55) C(56) -1.4(7) no
C(53) C(58) C(57) C(56) -1.1(6) no
C(54) C(53) C(58) C(57) 1.1(6) no
C(54) C(55) C(56) C(57) 1.4(7) no
C(55) C(54) C(53) C(58) 0.2(6) no
C(55) C(56) C(57) C(58) -0.1(7) no
